data_4315092
loop_
_publ_author_name
'Alexandra G. Trambitas'
'Tarun K. Panda'
'Jelena Jenter'
'Peter W. Roesky'
'Constantin Daniliuc'
'Cristian G. Hrib'
'Peter G. Jones'
'Matthias Tamm'

_publ_contact_author
;
        Peter G. Jones
        Institut f\"ur Anorganische und Analytische Chemie
        Technische Universit\"at Braunschweig
        Postfach 3329
        38023 Braunschweig
        Germany
;
_publ_contact_author_email p.jones@tu-bs.de
_publ_contact_author_fax '049 531 391-5387'
_publ_contact_author_phone '049 531 391-5382'
_publ_section_title
;
 Rare-Earth Metal Alkyl, Amido, and Cyclopentadienyl Complexes Supported
 by Imidazolin-2-iminato Ligands: Synthesis, Structural Characterization,
 and Catalytic Application
;
_journal_name_full 'Inorganic Chemistry'
_journal_page_first 2435
_journal_page_last 2446
_journal_paper_doi 10.1021/ic9024052
_journal_volume 49
_journal_year 2010
_chemical_formula_sum 'C41 H59 Cl Lu N3 O'
_chemical_formula_weight 820.33
_chemical_name_systematic
; 
 ? 
;
_space_group_IT_number 14
_symmetry_cell_setting monoclinic
_symmetry_space_group_name_Hall '-P 2ybc'
_symmetry_space_group_name_H-M 'P 1 21/c 1'
_atom_sites_solution_hydrogens geom
_atom_sites_solution_primary direct
_atom_sites_solution_secondary difmap
_audit_creation_method SHELXL-97
_cell_angle_alpha 90.00
_cell_angle_beta 97.6243(16)
_cell_angle_gamma 90.00
_cell_formula_units_Z 4
_cell_length_a 17.8284(2)
_cell_length_b 13.4866(2)
_cell_length_c 16.4114(2)
_cell_measurement_reflns_used 29755
_cell_measurement_temperature 100(2)
_cell_measurement_theta_max 30.7080
_cell_measurement_theta_min 1.9561
_cell_volume 3911.15(9)
_computing_cell_refinement
; 
CrysAlis RED, Oxford Diffraction Ltd., 
Version 1.171.32.36 (release 29-09-2008 CrysAlis171 .NET) 
(compiled Sep 29 2008,12:11:20) 
;
_computing_data_collection
; 
CrysAlis CCD, Oxford Diffraction Ltd., 
Version 1.171.32.36 (release 29-09-2008 CrysAlis171 .NET) 
(compiled Sep 29 2008,12:11:20) 
;
_computing_data_reduction
; 
CrysAlis RED, Oxford Diffraction Ltd., 
Version 1.171.32.36 (release 29-09-2008 CrysAlis171 .NET) 
(compiled Sep 29 2008,12:11:20) 
;
_computing_molecular_graphics 'Siemens XP'
_computing_publication_material SHELXL-97
_computing_structure_refinement 'SHELXL-97 (Sheldrick, 1997)'
_computing_structure_solution 'SHELXS-97 (Sheldrick, 1990)'
_diffrn_ambient_temperature 100(2)
_diffrn_detector_area_resol_mean 16.1419
_diffrn_measured_fraction_theta_full 0.999
_diffrn_measured_fraction_theta_max 0.999
_diffrn_measurement_device_type 'Oxford Diffraction Xcalibur E'
_diffrn_measurement_method \w-scan
_diffrn_radiation_monochromator graphite
_diffrn_radiation_source 'Enhance (Mo) X-ray Source'
_diffrn_radiation_type 'Mo K\a'
_diffrn_radiation_wavelength 0.71073
_diffrn_reflns_av_R_equivalents 0.0536
_diffrn_reflns_av_sigmaI/netI 0.0581
_diffrn_reflns_limit_h_max 23
_diffrn_reflns_limit_h_min -23
_diffrn_reflns_limit_k_max 17
_diffrn_reflns_limit_k_min -17
_diffrn_reflns_limit_l_max 21
_diffrn_reflns_limit_l_min -21
_diffrn_reflns_number 95951
_diffrn_reflns_theta_full 28.28
_diffrn_reflns_theta_max 28.28
_diffrn_reflns_theta_min 1.96
_exptl_absorpt_coefficient_mu 2.626
_exptl_absorpt_correction_T_max 1.00000
_exptl_absorpt_correction_T_min 0.96326
_exptl_absorpt_correction_type multi-scan
_exptl_absorpt_process_details
; 
CrysAlis RED, Oxford Diffraction Ltd., 
Version 1.171.32.36 (release 29-09-2008 CrysAlis171 .NET) 
(compiled Sep 29 2008,12:11:20) 
;
_exptl_crystal_colour colourless
_exptl_crystal_density_diffrn 1.393
_exptl_crystal_density_method 'not measured'
_exptl_crystal_description prism
_exptl_crystal_F_000 1688
_exptl_crystal_size_max 0.13
_exptl_crystal_size_mid 0.09
_exptl_crystal_size_min 0.08
_refine_diff_density_max 1.194
_refine_diff_density_min -0.771
_refine_diff_density_rms 0.078
_refine_ls_extinction_method none
_refine_ls_goodness_of_fit_ref 0.848
_refine_ls_hydrogen_treatment 'methyls rigid and other riding'
_refine_ls_matrix_type full
_refine_ls_number_parameters 437
_refine_ls_number_reflns 9675
_refine_ls_number_restraints 0
_refine_ls_restrained_S_all 0.848
_refine_ls_R_factor_all 0.0366
_refine_ls_R_factor_gt 0.0206
_refine_ls_shift/su_max 0.004
_refine_ls_shift/su_mean 0.000
_refine_ls_structure_factor_coef Fsqd
_refine_ls_weighting_details 'calc w=1/[\s^2^(Fo^2^)+(0.0165P)^2^+0.0000P] where P=(Fo^2^+2Fc^2^)/3'
_refine_ls_weighting_scheme calc
_refine_ls_wR_factor_gt 0.0390
_refine_ls_wR_factor_ref 0.0399
_reflns_number_gt 6896
_reflns_number_total 9675
_reflns_threshold_expression >2sigma(I)
_cod_data_source_file ic9024052_si_002_09.cif
_cod_data_source_block altr20
_cod_original_cell_volume 3911.14(9)
_cod_original_sg_symbol_H-M 'P 21/c'
_cod_database_code 4315092

loop_
_symmetry_equiv_pos_as_xyz
'x, y, z'
'x, -y+1/2, z+1/2'
'-x, -y, -z'
'-x, y-1/2, -z-1/2'

loop_
_atom_site_label
_atom_site_type_symbol
_atom_site_fract_x
_atom_site_fract_y
_atom_site_fract_z
_atom_site_U_iso_or_equiv
_atom_site_adp_type
_atom_site_occupancy
_atom_site_symmetry_multiplicity
_atom_site_calc_flag
_atom_site_refinement_flags
_atom_site_disorder_assembly
_atom_site_disorder_group
Lu Lu 0.212284(6) 0.372756(7) 0.736874(6) 0.01245(3) Uani 1 1 d . . .
Cl Cl 0.29765(4) 0.32167(5) 0.86277(4) 0.02634(15) Uani 1 1 d . . .
O O 0.26034(9) 0.25385(11) 0.66244(10) 0.0173(4) Uani 1 1 d . . .
N1 N 0.25313(11) 0.50370(13) 0.69387(11) 0.0131(4) Uani 1 1 d . . .
N2 N 0.34214(10) 0.59514(12) 0.62519(11) 0.0120(4) Uani 1 1 d . . .
N3 N 0.27741(10) 0.67959(13) 0.70606(11) 0.0111(4) Uani 1 1 d . . .
C1 C 0.28586(13) 0.58254(17) 0.67692(14) 0.0106(5) Uani 1 1 d . . .
C2 C 0.36453(13) 0.69346(16) 0.62262(14) 0.0135(5) Uani 1 1 d . . .
H2 H 0.4014 0.7194 0.5916 0.016 Uiso 1 1 calc R . .
C3 C 0.32479(13) 0.74511(16) 0.67170(13) 0.0135(5) Uani 1 1 d . . .
H3 H 0.3283 0.8145 0.6814 0.016 Uiso 1 1 calc R . .
C4 C 0.37793(13) 0.51507(16) 0.58740(14) 0.0141(5) Uani 1 1 d . . .
C5 C 0.43380(13) 0.45975(17) 0.63595(15) 0.0175(5) Uani 1 1 d . . .
C6 C 0.47075(13) 0.38621(18) 0.59679(15) 0.0224(6) Uani 1 1 d . . .
H6 H 0.5094 0.3481 0.6276 0.027 Uiso 1 1 calc R . .
C7 C 0.45203(13) 0.36807(19) 0.51419(14) 0.0223(5) Uani 1 1 d . . .
H7 H 0.4782 0.3180 0.4886 0.027 Uiso 1 1 calc R . .
C8 C 0.39568(14) 0.42160(16) 0.46805(15) 0.0188(5) Uani 1 1 d . . .
H8 H 0.3829 0.4072 0.4112 0.023 Uiso 1 1 calc R . .
C9 C 0.35722(13) 0.49655(16) 0.50383(14) 0.0140(5) Uani 1 1 d . . .
C10 C 0.45425(14) 0.48118(19) 0.72694(15) 0.0240(6) Uani 1 1 d . . .
H10 H 0.4076 0.5066 0.7477 0.029 Uiso 1 1 calc R . .
C11 C 0.51423(15) 0.5631(2) 0.74056(17) 0.0341(7) Uani 1 1 d . . .
H11A H 0.5611 0.5402 0.7214 0.051 Uiso 1 1 calc R . .
H11B H 0.5242 0.5791 0.7993 0.051 Uiso 1 1 calc R . .
H11C H 0.4958 0.6224 0.7097 0.051 Uiso 1 1 calc R . .
C12 C 0.48004(16) 0.3896(2) 0.77717(16) 0.0363(7) Uani 1 1 d . . .
H12A H 0.4426 0.3366 0.7651 0.055 Uiso 1 1 calc R . .
H12B H 0.4851 0.4058 0.8359 0.055 Uiso 1 1 calc R . .
H12C H 0.5290 0.3674 0.7629 0.055 Uiso 1 1 calc R . .
C13 C 0.29207(13) 0.55284(17) 0.45518(14) 0.0164(5) Uani 1 1 d . . .
H13 H 0.2959 0.6237 0.4732 0.020 Uiso 1 1 calc R . .
C14 C 0.21659(14) 0.51234(18) 0.47527(15) 0.0220(6) Uani 1 1 d . . .
H14A H 0.2125 0.4419 0.4607 0.033 Uiso 1 1 calc R . .
H14B H 0.1749 0.5490 0.4438 0.033 Uiso 1 1 calc R . .
H14C H 0.2140 0.5201 0.5342 0.033 Uiso 1 1 calc R . .
C15 C 0.29325(16) 0.55062(18) 0.36224(15) 0.0251(6) Uani 1 1 d . . .
H15A H 0.3428 0.5728 0.3498 0.038 Uiso 1 1 calc R . .
H15B H 0.2539 0.5948 0.3354 0.038 Uiso 1 1 calc R . .
H15C H 0.2838 0.4828 0.3419 0.038 Uiso 1 1 calc R . .
C16 C 0.22392(13) 0.70865(15) 0.75927(13) 0.0125(5) Uani 1 1 d . . .
C17 C 0.23775(13) 0.68259(16) 0.84256(14) 0.0125(5) Uani 1 1 d . . .
C18 C 0.18516(13) 0.71385(16) 0.89291(14) 0.0170(5) Uani 1 1 d . . .
H18 H 0.1926 0.6973 0.9497 0.020 Uiso 1 1 calc R . .
C19 C 0.12217(13) 0.76871(16) 0.86150(14) 0.0172(5) Uani 1 1 d . . .
H19 H 0.0872 0.7894 0.8970 0.021 Uiso 1 1 calc R . .
C20 C 0.10970(13) 0.79362(16) 0.77969(15) 0.0163(5) Uani 1 1 d . . .
H20 H 0.0660 0.8309 0.7591 0.020 Uiso 1 1 calc R . .
C21 C 0.16071(13) 0.76459(16) 0.72651(14) 0.0140(5) Uani 1 1 d . . .
C22 C 0.30828(12) 0.62458(18) 0.87639(13) 0.0158(5) Uani 1 1 d . . .
H22 H 0.3151 0.5711 0.8359 0.019 Uiso 1 1 calc R . .
C23 C 0.37920(13) 0.69024(18) 0.88360(15) 0.0215(6) Uani 1 1 d . . .
H23A H 0.3850 0.7178 0.8295 0.032 Uiso 1 1 calc R . .
H23B H 0.4238 0.6504 0.9036 0.032 Uiso 1 1 calc R . .
H23C H 0.3741 0.7444 0.9222 0.032 Uiso 1 1 calc R . .
C24 C 0.30252(14) 0.57417(18) 0.95888(14) 0.0229(6) Uani 1 1 d . . .
H24A H 0.2997 0.6248 1.0012 0.034 Uiso 1 1 calc R . .
H24B H 0.3473 0.5326 0.9742 0.034 Uiso 1 1 calc R . .
H24C H 0.2569 0.5328 0.9540 0.034 Uiso 1 1 calc R . .
C25 C 0.14553(13) 0.79304(16) 0.63622(14) 0.0165(5) Uani 1 1 d . . .
H25 H 0.1910 0.7744 0.6100 0.020 Uiso 1 1 calc R . .
C26 C 0.07839(16) 0.73659(19) 0.59281(15) 0.0306(7) Uani 1 1 d . . .
H26A H 0.0903 0.6657 0.5927 0.046 Uiso 1 1 calc R . .
H26B H 0.0671 0.7603 0.5361 0.046 Uiso 1 1 calc R . .
H26C H 0.0343 0.7473 0.6216 0.046 Uiso 1 1 calc R . .
C27 C 0.13348(17) 0.90458(17) 0.62538(16) 0.0333(7) Uani 1 1 d . . .
H27A H 0.0872 0.9241 0.6475 0.050 Uiso 1 1 calc R . .
H27B H 0.1286 0.9213 0.5668 0.050 Uiso 1 1 calc R . .
H27C H 0.1768 0.9400 0.6549 0.050 Uiso 1 1 calc R . .
C28 C 0.09622(12) 0.36079(18) 0.81483(14) 0.0178(5) Uani 1 1 d . . .
C29 C 0.07681(13) 0.42864(16) 0.74964(15) 0.0169(5) Uani 1 1 d . . .
C30 C 0.07213(11) 0.37574(18) 0.67511(13) 0.0145(5) Uani 1 1 d . . .
C31 C 0.08700(13) 0.27423(16) 0.69432(14) 0.0151(5) Uani 1 1 d . . .
C32 C 0.10196(13) 0.26507(17) 0.78026(15) 0.0169(5) Uani 1 1 d . . .
C33 C 0.10584(14) 0.3853(2) 0.90510(14) 0.0312(7) Uani 1 1 d . . .
H33A H 0.1159 0.4564 0.9126 0.047 Uiso 1 1 calc R . .
H33B H 0.1484 0.3474 0.9335 0.047 Uiso 1 1 calc R . .
H33C H 0.0595 0.3681 0.9280 0.047 Uiso 1 1 calc R . .
C34 C 0.05907(14) 0.53683(17) 0.75875(17) 0.0269(6) Uani 1 1 d . . .
H34A H 0.0707 0.5731 0.7102 0.040 Uiso 1 1 calc R . .
H34B H 0.0897 0.5633 0.8080 0.040 Uiso 1 1 calc R . .
H34C H 0.0053 0.5446 0.7640 0.040 Uiso 1 1 calc R . .
C35 C 0.04978(14) 0.41894(19) 0.59034(15) 0.0254(6) Uani 1 1 d . . .
H35A H -0.0047 0.4327 0.5822 0.038 Uiso 1 1 calc R . .
H35B H 0.0618 0.3714 0.5488 0.038 Uiso 1 1 calc R . .
H35C H 0.0778 0.4807 0.5851 0.038 Uiso 1 1 calc R . .
C36 C 0.08226(14) 0.19113(17) 0.63167(15) 0.0250(6) Uani 1 1 d . . .
H36A H 0.1053 0.1311 0.6577 0.037 Uiso 1 1 calc R . .
H36B H 0.1093 0.2105 0.5860 0.037 Uiso 1 1 calc R . .
H36C H 0.0291 0.1781 0.6109 0.037 Uiso 1 1 calc R . .
C37 C 0.12054(14) 0.17235(19) 0.83020(16) 0.0287(7) Uani 1 1 d . . .
H37A H 0.1246 0.1161 0.7932 0.043 Uiso 1 1 calc R . .
H37B H 0.0804 0.1593 0.8642 0.043 Uiso 1 1 calc R . .
H37C H 0.1688 0.1813 0.8657 0.043 Uiso 1 1 calc R . .
C38 C 0.27797(15) 0.15445(16) 0.69591(15) 0.0209(6) Uani 1 1 d . . .
H38A H 0.2329 0.1240 0.7151 0.025 Uiso 1 1 calc R . .
H38B H 0.3194 0.1572 0.7425 0.025 Uiso 1 1 calc R . .
C39 C 0.30194(15) 0.09667(17) 0.62522(15) 0.0233(6) Uani 1 1 d . . .
H39A H 0.2577 0.0694 0.5894 0.028 Uiso 1 1 calc R . .
H39B H 0.3366 0.0418 0.6448 0.028 Uiso 1 1 calc R . .
C40 C 0.34210(15) 0.17559(17) 0.58103(15) 0.0229(6) Uani 1 1 d . . .
H40A H 0.3931 0.1899 0.6103 0.027 Uiso 1 1 calc R . .
H40B H 0.3464 0.1558 0.5238 0.027 Uiso 1 1 calc R . .
C41 C 0.28967(14) 0.26332(17) 0.58377(14) 0.0197(6) Uani 1 1 d . . .
H41A H 0.3176 0.3265 0.5811 0.024 Uiso 1 1 calc R . .
H41B H 0.2480 0.2609 0.5375 0.024 Uiso 1 1 calc R . .

loop_
_atom_site_aniso_label
_atom_site_aniso_U_11
_atom_site_aniso_U_22
_atom_site_aniso_U_33
_atom_site_aniso_U_23
_atom_site_aniso_U_13
_atom_site_aniso_U_12
Lu 0.01207(4) 0.01014(4) 0.01537(5) 0.00085(5) 0.00271(3) -0.00120(5)
Cl 0.0274(4) 0.0292(4) 0.0205(3) 0.0032(3) -0.0040(3) 0.0013(3)
O 0.0217(9) 0.0118(8) 0.0197(9) 0.0030(7) 0.0081(8) 0.0029(7)
N1 0.0137(10) 0.0121(10) 0.0144(11) -0.0026(8) 0.0048(9) -0.0015(8)
N2 0.0123(10) 0.0094(10) 0.0161(10) -0.0019(8) 0.0080(8) 0.0005(8)
N3 0.0116(10) 0.0092(10) 0.0133(10) -0.0010(8) 0.0046(8) -0.0015(8)
C1 0.0094(12) 0.0130(12) 0.0089(12) -0.0012(10) -0.0003(10) 0.0012(10)
C2 0.0122(12) 0.0114(12) 0.0175(13) -0.0005(10) 0.0043(10) -0.0048(10)
C3 0.0149(12) 0.0083(11) 0.0180(13) 0.0010(10) 0.0043(10) -0.0043(10)
C4 0.0127(12) 0.0123(12) 0.0187(13) -0.0015(10) 0.0076(10) -0.0017(10)
C5 0.0130(12) 0.0168(13) 0.0236(14) -0.0023(11) 0.0060(11) -0.0019(10)
C6 0.0136(12) 0.0235(15) 0.0312(15) 0.0028(12) 0.0068(11) 0.0053(11)
C7 0.0230(12) 0.0178(12) 0.0294(14) -0.0040(13) 0.0155(11) 0.0033(13)
C8 0.0259(14) 0.0153(12) 0.0173(13) -0.0029(10) 0.0101(11) -0.0015(11)
C9 0.0162(12) 0.0118(12) 0.0153(13) -0.0014(10) 0.0068(10) -0.0043(10)
C10 0.0138(13) 0.0368(16) 0.0212(14) -0.0005(12) 0.0010(11) 0.0071(12)
C11 0.0285(16) 0.0418(19) 0.0296(17) -0.0103(13) -0.0052(14) 0.0001(14)
C12 0.0359(16) 0.045(2) 0.0270(15) 0.0060(14) -0.0017(13) 0.0091(15)
C13 0.0237(14) 0.0114(12) 0.0148(13) -0.0027(10) 0.0053(11) -0.0008(10)
C14 0.0225(14) 0.0223(14) 0.0200(14) 0.0016(11) -0.0008(12) -0.0010(11)
C15 0.0356(17) 0.0211(14) 0.0184(14) -0.0011(11) 0.0031(13) 0.0041(13)
C16 0.0144(13) 0.0080(11) 0.0159(13) -0.0050(9) 0.0050(10) -0.0033(9)
C17 0.0143(12) 0.0079(11) 0.0154(13) -0.0018(9) 0.0024(10) -0.0036(9)
C18 0.0219(14) 0.0159(13) 0.0136(13) -0.0021(10) 0.0043(11) -0.0048(11)
C19 0.0167(13) 0.0171(13) 0.0202(14) -0.0067(10) 0.0109(11) -0.0019(10)
C20 0.0130(12) 0.0132(12) 0.0235(14) -0.0033(10) 0.0053(11) 0.0016(10)
C21 0.0143(12) 0.0102(12) 0.0181(13) -0.0019(10) 0.0048(10) -0.0032(10)
C22 0.0201(12) 0.0132(11) 0.0142(11) -0.0046(11) 0.0026(9) 0.0001(12)
C23 0.0173(13) 0.0228(14) 0.0233(14) -0.0012(11) -0.0009(11) 0.0010(11)
C24 0.0280(15) 0.0233(14) 0.0163(13) 0.0035(11) -0.0010(12) 0.0014(12)
C25 0.0144(12) 0.0163(13) 0.0201(13) 0.0028(10) 0.0068(11) 0.0049(10)
C26 0.0377(17) 0.0336(16) 0.0196(15) 0.0004(12) 0.0009(13) -0.0065(14)
C27 0.052(2) 0.0190(15) 0.0276(16) 0.0067(12) 0.0009(14) -0.0025(13)
C28 0.0127(11) 0.0235(14) 0.0180(12) -0.0004(11) 0.0050(10) -0.0037(11)
C29 0.0100(12) 0.0120(12) 0.0302(15) -0.0021(11) 0.0080(11) -0.0020(10)
C30 0.0092(10) 0.0160(11) 0.0186(12) 0.0033(12) 0.0024(9) -0.0041(11)
C31 0.0104(12) 0.0148(12) 0.0205(13) -0.0001(10) 0.0033(10) -0.0044(10)
C32 0.0123(12) 0.0144(12) 0.0249(14) 0.0081(11) 0.0061(11) -0.0010(10)
C33 0.0259(14) 0.0487(18) 0.0197(13) -0.0024(14) 0.0052(11) -0.0067(15)
C34 0.0206(14) 0.0151(13) 0.0466(18) -0.0044(12) 0.0101(13) 0.0002(11)
C35 0.0205(14) 0.0287(14) 0.0255(15) 0.0088(12) -0.0024(12) -0.0080(12)
C36 0.0202(14) 0.0208(14) 0.0347(16) -0.0076(12) 0.0063(13) -0.0050(11)
C37 0.0218(14) 0.0276(15) 0.0368(17) 0.0169(13) 0.0044(13) -0.0025(12)
C38 0.0255(14) 0.0111(13) 0.0267(15) 0.0057(10) 0.0060(12) 0.0027(10)
C39 0.0301(15) 0.0147(13) 0.0241(14) -0.0010(10) 0.0004(12) 0.0031(11)
C40 0.0306(15) 0.0203(13) 0.0196(14) -0.0002(11) 0.0100(12) 0.0055(12)
C41 0.0268(14) 0.0150(13) 0.0180(13) 0.0020(10) 0.0056(11) 0.0024(11)

loop_
_atom_type_symbol
_atom_type_description
_atom_type_scat_dispersion_real
_atom_type_scat_dispersion_imag
_atom_type_scat_source
C C 0.0033 0.0016 'International Tables Vol C Tables 4.2.6.8 and 6.1.1.4'
H H 0.0000 0.0000 'International Tables Vol C Tables 4.2.6.8 and 6.1.1.4'
N N 0.0061 0.0033 'International Tables Vol C Tables 4.2.6.8 and 6.1.1.4'
O O 0.0106 0.0060 'International Tables Vol C Tables 4.2.6.8 and 6.1.1.4'
Cl Cl 0.1484 0.1585 'International Tables Vol C Tables 4.2.6.8 and 6.1.1.4'
Lu Lu -0.4720 5.8584 'International Tables Vol C Tables 4.2.6.8 and 6.1.1.4'

loop_
_geom_angle_atom_site_label_1
_geom_angle_atom_site_label_2
_geom_angle_atom_site_label_3
_geom_angle
_geom_angle_site_symmetry_1
_geom_angle_site_symmetry_3
_geom_angle_publ_flag
N1 Lu O 104.25(6) . . ?
N1 Lu Cl 108.33(5) . . ?
O Lu Cl 91.05(4) . . ?
N1 Lu C29 98.91(7) . . ?
O Lu C29 133.11(7) . . ?
Cl Lu C29 119.40(6) . . ?
N1 Lu C30 102.70(7) . . ?
O Lu C30 102.54(7) . . ?
Cl Lu C30 141.77(5) . . ?
C29 Lu C30 31.86(7) . . ?
N1 Lu C28 124.37(7) . . ?
O Lu C28 127.77(7) . . ?
Cl Lu C28 90.77(5) . . ?
C29 Lu C28 31.94(7) . . ?
C30 Lu C28 52.71(7) . . ?
N1 Lu C31 132.05(7) . . ?
O Lu C31 82.31(7) . . ?
Cl Lu C31 119.13(5) . . ?
C29 Lu C31 52.45(7) . . ?
C30 Lu C31 31.84(7) . . ?
C28 Lu C31 52.19(7) . . ?
N1 Lu C32 151.28(7) . . ?
O Lu C32 96.09(7) . . ?
Cl Lu C32 91.11(6) . . ?
C29 Lu C32 52.51(7) . . ?
C30 Lu C32 52.39(7) . . ?
C28 Lu C32 31.69(7) . . ?
C31 Lu C32 31.17(7) . . ?
C41 O C38 109.06(16) . . ?
C41 O Lu 128.55(12) . . ?
C38 O Lu 121.70(13) . . ?
C1 N1 Lu 171.24(17) . . ?
C2 N2 C1 111.39(17) . . ?
C2 N2 C4 124.02(18) . . ?
C1 N2 C4 124.23(18) . . ?
C3 N3 C1 110.75(18) . . ?
C3 N3 C16 124.25(18) . . ?
C1 N3 C16 124.88(18) . . ?
N1 C1 N2 128.5(2) . . ?
N1 C1 N3 129.4(2) . . ?
N2 C1 N3 102.09(17) . . ?
C3 C2 N2 107.59(19) . . ?
C2 C3 N3 108.16(19) . . ?
C9 C4 C5 122.5(2) . . ?
C9 C4 N2 119.0(2) . . ?
C5 C4 N2 118.5(2) . . ?
C6 C5 C4 117.3(2) . . ?
C6 C5 C10 121.5(2) . . ?
C4 C5 C10 121.1(2) . . ?
C7 C6 C5 120.9(2) . . ?
C6 C7 C8 120.8(2) . . ?
C7 C8 C9 120.8(2) . . ?
C8 C9 C4 117.6(2) . . ?
C8 C9 C13 121.6(2) . . ?
C4 C9 C13 120.7(2) . . ?
C5 C10 C12 113.2(2) . . ?
C5 C10 C11 110.7(2) . . ?
C12 C10 C11 110.6(2) . . ?
C9 C13 C14 109.94(19) . . ?
C9 C13 C15 113.78(19) . . ?
C14 C13 C15 109.7(2) . . ?
C17 C16 C21 122.5(2) . . ?
C17 C16 N3 118.8(2) . . ?
C21 C16 N3 118.70(19) . . ?
C18 C17 C16 117.2(2) . . ?
C18 C17 C22 121.8(2) . . ?
C16 C17 C22 120.98(19) . . ?
C19 C18 C17 121.1(2) . . ?
C20 C19 C18 120.8(2) . . ?
C19 C20 C21 120.5(2) . . ?
C20 C21 C16 117.9(2) . . ?
C20 C21 C25 119.5(2) . . ?
C16 C21 C25 122.7(2) . . ?
C17 C22 C24 113.70(18) . . ?
C17 C22 C23 111.3(2) . . ?
C24 C22 C23 109.83(19) . . ?
C26 C25 C21 111.04(19) . . ?
C26 C25 C27 110.5(2) . . ?
C21 C25 C27 111.50(20) . . ?
C29 C28 C32 108.0(2) . . ?
C29 C28 C33 125.9(2) . . ?
C32 C28 C33 126.0(2) . . ?
C29 C28 Lu 73.52(13) . . ?
C32 C28 Lu 75.72(13) . . ?
C33 C28 Lu 118.71(15) . . ?
C30 C29 C28 108.0(2) . . ?
C30 C29 C34 126.0(2) . . ?
C28 C29 C34 125.8(2) . . ?
C30 C29 Lu 74.23(12) . . ?
C28 C29 Lu 74.54(13) . . ?
C34 C29 Lu 120.38(15) . . ?
C29 C30 C31 107.89(19) . . ?
C29 C30 C35 125.6(2) . . ?
C31 C30 C35 126.4(2) . . ?
C29 C30 Lu 73.91(13) . . ?
C31 C30 Lu 75.79(13) . . ?
C35 C30 Lu 119.52(14) . . ?
C32 C31 C30 108.19(19) . . ?
C32 C31 C36 127.0(2) . . ?
C30 C31 C36 124.7(2) . . ?
C32 C31 Lu 74.62(13) . . ?
C30 C31 Lu 72.38(12) . . ?
C36 C31 Lu 121.73(15) . . ?
C31 C32 C28 107.9(2) . . ?
C31 C32 C37 128.1(2) . . ?
C28 C32 C37 124.0(2) . . ?
C31 C32 Lu 74.21(13) . . ?
C28 C32 Lu 72.59(13) . . ?
C37 C32 Lu 119.28(16) . . ?
O C38 C39 104.66(19) . . ?
C38 C39 C40 101.83(18) . . ?
C41 C40 C39 101.63(19) . . ?
O C41 C40 104.65(18) . . ?

loop_
_geom_bond_atom_site_label_1
_geom_bond_atom_site_label_2
_geom_bond_distance
_geom_bond_site_symmetry_2
_geom_bond_publ_flag
Lu N1 2.0697(18) . ?
Lu O 2.2529(15) . ?
Lu Cl 2.4951(6) . ?
Lu C29 2.565(2) . ?
Lu C30 2.569(2) . ?
Lu C28 2.578(2) . ?
Lu C31 2.613(2) . ?
Lu C32 2.618(2) . ?
O C41 1.461(3) . ?
O C38 1.467(3) . ?
N1 C1 1.262(3) . ?
N2 C2 1.387(3) . ?
N2 C1 1.408(3) . ?
N2 C4 1.436(3) . ?
N3 C3 1.392(3) . ?
N3 C1 1.408(3) . ?
N3 C16 1.431(3) . ?
C2 C3 1.337(3) . ?
C4 C9 1.395(3) . ?
C4 C5 1.405(3) . ?
C5 C6 1.394(3) . ?
C5 C10 1.517(3) . ?
C6 C7 1.374(3) . ?
C7 C8 1.379(3) . ?
C8 C9 1.394(3) . ?
C9 C13 1.522(3) . ?
C10 C12 1.522(3) . ?
C10 C11 1.533(4) . ?
C13 C14 1.528(3) . ?
C13 C15 1.528(3) . ?
C16 C17 1.401(3) . ?
C16 C21 1.403(3) . ?
C17 C18 1.395(3) . ?
C17 C22 1.522(3) . ?
C18 C19 1.386(3) . ?
C19 C20 1.373(3) . ?
C20 C21 1.397(3) . ?
C21 C25 1.520(3) . ?
C22 C24 1.531(3) . ?
C22 C23 1.535(3) . ?
C25 C26 1.514(3) . ?
C25 C27 1.527(3) . ?
C28 C29 1.415(3) . ?
C28 C32 1.419(3) . ?
C28 C33 1.505(3) . ?
C29 C30 1.409(3) . ?
C29 C34 1.505(3) . ?
C30 C31 1.422(3) . ?
C30 C35 1.512(3) . ?
C31 C32 1.406(3) . ?
C31 C36 1.516(3) . ?
C32 C37 1.508(3) . ?
C38 C39 1.506(3) . ?
C39 C40 1.520(3) . ?
C40 C41 1.512(3) . ?

loop_
_geom_torsion_atom_site_label_1
_geom_torsion_atom_site_label_2
_geom_torsion_atom_site_label_3
_geom_torsion_atom_site_label_4
_geom_torsion
_geom_torsion_site_symmetry_1
_geom_torsion_site_symmetry_2
_geom_torsion_site_symmetry_3
_geom_torsion_site_symmetry_4
_geom_torsion_publ_flag
N1 Lu O C41 -19.95(19) . . . . ?
Cl Lu O C41 -129.16(17) . . . . ?
C29 Lu O C41 97.22(19) . . . . ?
C30 Lu O C41 86.84(18) . . . . ?
C28 Lu O C41 139.05(17) . . . . ?
C31 Lu O C41 111.58(18) . . . . ?
C32 Lu O C41 139.61(18) . . . . ?
N1 Lu O C38 149.50(17) . . . . ?
Cl Lu O C38 40.28(16) . . . . ?
C29 Lu O C38 -93.34(18) . . . . ?
C30 Lu O C38 -103.71(17) . . . . ?
C28 Lu O C38 -51.51(19) . . . . ?
C31 Lu O C38 -78.98(17) . . . . ?
C32 Lu O C38 -50.95(17) . . . . ?
O Lu N1 C1 -96.5(11) . . . . ?
Cl Lu N1 C1 -0.6(11) . . . . ?
C29 Lu N1 C1 124.6(11) . . . . ?
C30 Lu N1 C1 156.8(11) . . . . ?
C28 Lu N1 C1 103.5(11) . . . . ?
C31 Lu N1 C1 171.0(11) . . . . ?
C32 Lu N1 C1 129.8(11) . . . . ?
Lu N1 C1 N2 92.3(11) . . . . ?
Lu N1 C1 N3 -85.8(11) . . . . ?
C2 N2 C1 N1 -179.6(2) . . . . ?
C4 N2 C1 N1 -6.2(4) . . . . ?
C2 N2 C1 N3 -1.1(2) . . . . ?
C4 N2 C1 N3 172.32(19) . . . . ?
C3 N3 C1 N1 179.8(2) . . . . ?
C16 N3 C1 N1 -4.2(4) . . . . ?
C3 N3 C1 N2 1.3(2) . . . . ?
C16 N3 C1 N2 177.36(19) . . . . ?
C1 N2 C2 C3 0.4(3) . . . . ?
C4 N2 C2 C3 -173.0(2) . . . . ?
N2 C2 C3 N3 0.4(3) . . . . ?
C1 N3 C3 C2 -1.1(3) . . . . ?
C16 N3 C3 C2 -177.2(2) . . . . ?
C2 N2 C4 C9 -82.9(3) . . . . ?
C1 N2 C4 C9 104.6(3) . . . . ?
C2 N2 C4 C5 95.8(3) . . . . ?
C1 N2 C4 C5 -76.8(3) . . . . ?
C9 C4 C5 C6 2.2(3) . . . . ?
N2 C4 C5 C6 -176.4(2) . . . . ?
C9 C4 C5 C10 -179.3(2) . . . . ?
N2 C4 C5 C10 2.2(3) . . . . ?
C4 C5 C6 C7 -1.0(3) . . . . ?
C10 C5 C6 C7 -179.5(2) . . . . ?
C5 C6 C7 C8 -0.6(4) . . . . ?
C6 C7 C8 C9 1.1(4) . . . . ?
C7 C8 C9 C4 0.1(3) . . . . ?
C7 C8 C9 C13 -176.7(2) . . . . ?
C5 C4 C9 C8 -1.7(3) . . . . ?
N2 C4 C9 C8 176.83(19) . . . . ?
C5 C4 C9 C13 175.1(2) . . . . ?
N2 C4 C9 C13 -6.4(3) . . . . ?
C6 C5 C10 C12 -32.4(3) . . . . ?
C4 C5 C10 C12 149.1(2) . . . . ?
C6 C5 C10 C11 92.3(3) . . . . ?
C4 C5 C10 C11 -86.1(3) . . . . ?
C8 C9 C13 C14 100.8(2) . . . . ?
C4 C9 C13 C14 -75.9(3) . . . . ?
C8 C9 C13 C15 -22.8(3) . . . . ?
C4 C9 C13 C15 160.6(2) . . . . ?
C3 N3 C16 C17 -109.8(2) . . . . ?
C1 N3 C16 C17 74.7(3) . . . . ?
C3 N3 C16 C21 68.4(3) . . . . ?
C1 N3 C16 C21 -107.1(2) . . . . ?
C21 C16 C17 C18 0.6(3) . . . . ?
N3 C16 C17 C18 178.76(19) . . . . ?
C21 C16 C17 C22 -178.0(2) . . . . ?
N3 C16 C17 C22 0.1(3) . . . . ?
C16 C17 C18 C19 -0.3(3) . . . . ?
C22 C17 C18 C19 178.4(2) . . . . ?
C17 C18 C19 C20 0.2(3) . . . . ?
C18 C19 C20 C21 -0.4(3) . . . . ?
C19 C20 C21 C16 0.8(3) . . . . ?
C19 C20 C21 C25 179.9(2) . . . . ?
C17 C16 C21 C20 -0.9(3) . . . . ?
N3 C16 C21 C20 -179.02(19) . . . . ?
C17 C16 C21 C25 180.0(2) . . . . ?
N3 C16 C21 C25 1.8(3) . . . . ?
C18 C17 C22 C24 20.1(3) . . . . ?
C16 C17 C22 C24 -161.3(2) . . . . ?
C18 C17 C22 C23 -104.6(2) . . . . ?
C16 C17 C22 C23 74.0(3) . . . . ?
C20 C21 C25 C26 -69.7(3) . . . . ?
C16 C21 C25 C26 109.4(2) . . . . ?
C20 C21 C25 C27 54.0(3) . . . . ?
C16 C21 C25 C27 -126.9(2) . . . . ?
N1 Lu C28 C29 42.08(16) . . . . ?
O Lu C28 C29 -113.03(14) . . . . ?
Cl Lu C28 C29 155.04(13) . . . . ?
C30 Lu C28 C29 -37.20(13) . . . . ?
C31 Lu C28 C29 -77.67(14) . . . . ?
C32 Lu C28 C29 -114.1(2) . . . . ?
N1 Lu C28 C32 156.17(13) . . . . ?
O Lu C28 C32 1.06(17) . . . . ?
Cl Lu C28 C32 -90.87(13) . . . . ?
C29 Lu C28 C32 114.1(2) . . . . ?
C30 Lu C28 C32 76.89(15) . . . . ?
C31 Lu C28 C32 36.42(13) . . . . ?
N1 Lu C28 C33 -80.3(2) . . . . ?
O Lu C28 C33 124.63(18) . . . . ?
Cl Lu C28 C33 32.70(19) . . . . ?
C29 Lu C28 C33 -122.3(3) . . . . ?
C30 Lu C28 C33 -159.5(2) . . . . ?
C31 Lu C28 C33 160.0(2) . . . . ?
C32 Lu C28 C33 123.6(3) . . . . ?
C32 C28 C29 C30 -1.2(3) . . . . ?
C33 C28 C29 C30 -178.9(2) . . . . ?
Lu C28 C29 C30 67.27(15) . . . . ?
C32 C28 C29 C34 174.9(2) . . . . ?
C33 C28 C29 C34 -2.7(4) . . . . ?
Lu C28 C29 C34 -116.6(2) . . . . ?
C32 C28 C29 Lu -68.48(16) . . . . ?
C33 C28 C29 Lu 113.8(2) . . . . ?
N1 Lu C29 C30 99.75(14) . . . . ?
O Lu C29 C30 -19.45(17) . . . . ?
Cl Lu C29 C30 -143.27(12) . . . . ?
C28 Lu C29 C30 -114.30(19) . . . . ?
C31 Lu C29 C30 -37.52(13) . . . . ?
C32 Lu C29 C30 -77.11(14) . . . . ?
N1 Lu C29 C28 -145.95(14) . . . . ?
O Lu C29 C28 94.84(15) . . . . ?
Cl Lu C29 C28 -28.97(15) . . . . ?
C30 Lu C29 C28 114.30(19) . . . . ?
C31 Lu C29 C28 76.78(14) . . . . ?
C32 Lu C29 C28 37.18(13) . . . . ?
N1 Lu C29 C34 -23.1(2) . . . . ?
O Lu C29 C34 -142.34(17) . . . . ?
Cl Lu C29 C34 93.84(19) . . . . ?
C30 Lu C29 C34 -122.9(3) . . . . ?
C28 Lu C29 C34 122.8(3) . . . . ?
C31 Lu C29 C34 -160.4(2) . . . . ?
C32 Lu C29 C34 160.0(2) . . . . ?
C28 C29 C30 C31 1.3(2) . . . . ?
C34 C29 C30 C31 -174.8(2) . . . . ?
Lu C29 C30 C31 68.80(15) . . . . ?
C28 C29 C30 C35 177.4(2) . . . . ?
C34 C29 C30 C35 1.3(4) . . . . ?
Lu C29 C30 C35 -115.1(2) . . . . ?
C28 C29 C30 Lu -67.47(16) . . . . ?
C34 C29 C30 Lu 116.4(2) . . . . ?
N1 Lu C30 C29 -86.45(14) . . . . ?
O Lu C30 C29 165.58(13) . . . . ?
Cl Lu C30 C29 57.35(17) . . . . ?
C28 Lu C30 C29 37.31(13) . . . . ?
C31 Lu C30 C29 113.75(19) . . . . ?
C32 Lu C30 C29 77.54(14) . . . . ?
N1 Lu C30 C31 159.80(13) . . . . ?
O Lu C30 C31 51.82(13) . . . . ?
Cl Lu C30 C31 -56.40(16) . . . . ?
C29 Lu C30 C31 -113.75(19) . . . . ?
C28 Lu C30 C31 -76.44(14) . . . . ?
C32 Lu C30 C31 -36.21(12) . . . . ?
N1 Lu C30 C35 35.71(19) . . . . ?
O Lu C30 C35 -72.26(19) . . . . ?
Cl Lu C30 C35 179.51(14) . . . . ?
C29 Lu C30 C35 122.2(3) . . . . ?
C28 Lu C30 C35 159.5(2) . . . . ?
C31 Lu C30 C35 -124.1(2) . . . . ?
C32 Lu C30 C35 -160.3(2) . . . . ?
C29 C30 C31 C32 -0.9(3) . . . . ?
C35 C30 C31 C32 -177.0(2) . . . . ?
Lu C30 C31 C32 66.59(16) . . . . ?
C29 C30 C31 C36 175.6(2) . . . . ?
C35 C30 C31 C36 -0.4(4) . . . . ?
Lu C30 C31 C36 -116.8(2) . . . . ?
C29 C30 C31 Lu -67.54(15) . . . . ?
C35 C30 C31 Lu 116.4(2) . . . . ?
N1 Lu C31 C32 -142.26(13) . . . . ?
O Lu C31 C32 115.46(14) . . . . ?
Cl Lu C31 C32 28.56(15) . . . . ?
C29 Lu C31 C32 -77.74(14) . . . . ?
C30 Lu C31 C32 -115.28(19) . . . . ?
C28 Lu C31 C32 -37.05(13) . . . . ?
N1 Lu C31 C30 -26.98(16) . . . . ?
O Lu C31 C30 -129.26(13) . . . . ?
Cl Lu C31 C30 143.84(11) . . . . ?
C29 Lu C31 C30 37.54(12) . . . . ?
C28 Lu C31 C30 78.23(14) . . . . ?
C32 Lu C31 C30 115.28(19) . . . . ?
N1 Lu C31 C36 93.43(19) . . . . ?
O Lu C31 C36 -8.85(18) . . . . ?
Cl Lu C31 C36 -95.76(18) . . . . ?
C29 Lu C31 C36 157.9(2) . . . . ?
C30 Lu C31 C36 120.4(2) . . . . ?
C28 Lu C31 C36 -161.4(2) . . . . ?
C32 Lu C31 C36 -124.3(2) . . . . ?
C30 C31 C32 C28 0.2(3) . . . . ?
C36 C31 C32 C28 -176.3(2) . . . . ?
Lu C31 C32 C28 65.30(16) . . . . ?
C30 C31 C32 C37 179.8(2) . . . . ?
C36 C31 C32 C37 3.3(4) . . . . ?
Lu C31 C32 C37 -115.1(2) . . . . ?
C30 C31 C32 Lu -65.11(15) . . . . ?
C36 C31 C32 Lu 118.4(2) . . . . ?
C29 C28 C32 C31 0.6(3) . . . . ?
C33 C28 C32 C31 178.3(2) . . . . ?
Lu C28 C32 C31 -66.37(16) . . . . ?
C29 C28 C32 C37 -179.0(2) . . . . ?
C33 C28 C32 C37 -1.3(4) . . . . ?
Lu C28 C32 C37 114.0(2) . . . . ?
C29 C28 C32 Lu 67.00(16) . . . . ?
C33 C28 C32 Lu -115.3(2) . . . . ?
N1 Lu C32 C31 71.1(2) . . . . ?
O Lu C32 C31 -64.13(14) . . . . ?
Cl Lu C32 C31 -155.31(13) . . . . ?
C29 Lu C32 C31 77.53(14) . . . . ?
C30 Lu C32 C31 37.02(13) . . . . ?
C28 Lu C32 C31 115.0(2) . . . . ?
N1 Lu C32 C28 -43.9(2) . . . . ?
O Lu C32 C28 -179.16(13) . . . . ?
Cl Lu C32 C28 89.66(13) . . . . ?
C29 Lu C32 C28 -37.50(13) . . . . ?
C30 Lu C32 C28 -78.00(14) . . . . ?
C31 Lu C32 C28 -115.0(2) . . . . ?
N1 Lu C32 C37 -163.71(17) . . . . ?
O Lu C32 C37 61.1(2) . . . . ?
Cl Lu C32 C37 -30.10(19) . . . . ?
C29 Lu C32 C37 -157.3(2) . . . . ?
C30 Lu C32 C37 162.2(2) . . . . ?
C28 Lu C32 C37 -119.8(3) . . . . ?
C31 Lu C32 C37 125.2(3) . . . . ?
C41 O C38 C39 -13.4(2) . . . . ?
Lu O C38 C39 175.32(14) . . . . ?
O C38 C39 C40 34.6(2) . . . . ?
C38 C39 C40 C41 -42.3(2) . . . . ?
C38 O C41 C40 -13.5(2) . . . . ?
Lu O C41 C40 156.99(15) . . . . ?
C39 C40 C41 O 34.6(2) . . . . ?
